data_2019546
loop_
_publ_author_name
'Avasthi, Kamlakar'
'Shukla, Lakshmi'
'Kant, Ruchir'
'Ravikumar, Krishnan'

_publ_section_title
;
 Folded conformations due to arene interactions in dissymmetric and
 symmetric butylidene-linker models based on
 pyrazolo[3,4-<i>d</i>]pyrimidine, purine and 7-deazapurine
;
_journal_coeditor_code EG3154
_journal_issue 6
_journal_name_full 'Acta Crystallographica Section C'
_journal_page_first 555
_journal_page_last 561
_journal_paper_doi 10.1107/S2053229614009449
_journal_volume 70
_journal_year 2014
_chemical_formula_iupac 'C18 H20 N8 S4'
_chemical_formula_moiety 'C18 H20 N8 S4'
_chemical_formula_sum 'C18 H20 N8 S4'
_chemical_formula_weight 476.66
_chemical_name_systematic
1-[2-(2,6-Dimethylsulfanyl-9<i>H</i>-purin-9-yl)-2-methylidenepropyl]-4,6-bis(methylsulfanyl)-1<i>H</i>-pyrazolo[3,4-<i>d</i>]pyrimidine
_space_group_IT_number 2
_symmetry_cell_setting triclinic
_symmetry_space_group_name_Hall '-P 1'
_symmetry_space_group_name_H-M 'P -1'
_atom_sites_solution_hydrogens geom
_atom_sites_solution_primary direct
_atom_sites_solution_secondary difmap
_cell_angle_alpha 98.707(7)
_cell_angle_beta 103.080(3)
_cell_angle_gamma 109.593(4)
_cell_formula_units_Z 2
_cell_length_a 9.285(4)
_cell_length_b 9.818(4)
_cell_length_c 13.400(6)
_cell_measurement_reflns_used 1622
_cell_measurement_temperature 293(2)
_cell_measurement_theta_max 25.4
_cell_measurement_theta_min 3.1
_cell_volume 1086.0(8)
_computing_cell_refinement '<i>CrystalClear-SM Expert</i> (Rigaku, 2012)'
_computing_data_collection '<i>CrystalClear-SM Expert</i> (Rigaku, 2012)'
_computing_data_reduction '<i>CrystalClear-SM Expert</i> (Rigaku, 2012)'
_computing_molecular_graphics 'SHELXTL (Sheldrick, 2008)'
_computing_publication_material 'PLATON (Spek, 2009)'
_computing_structure_refinement 'SHELXL97 (Sheldrick, 2008)'
_computing_structure_solution 'SHELXS97 (Sheldrick, 2008)'
_diffrn_ambient_temperature 293(2)
_diffrn_detector_area_resol_mean 28.5714
_diffrn_measured_fraction_theta_full 0.974
_diffrn_measured_fraction_theta_max 0.974
_diffrn_measurement_device 'AFC12 (Right) Kappa three-circle'
_diffrn_measurement_device_type 'Rigaku Saturn724+'
_diffrn_measurement_method 'profile data from \w scans'
_diffrn_radiation_monochromator confocal
_diffrn_radiation_type 'Mo K\a'
_diffrn_radiation_wavelength 0.71075
_diffrn_reflns_av_R_equivalents 0.0265
_diffrn_reflns_av_sigmaI/netI 0.0425
_diffrn_reflns_limit_h_max 11
_diffrn_reflns_limit_h_min -11
_diffrn_reflns_limit_k_max 10
_diffrn_reflns_limit_k_min -11
_diffrn_reflns_limit_l_max 16
_diffrn_reflns_limit_l_min -13
_diffrn_reflns_number 8577
_diffrn_reflns_theta_full 25.37
_diffrn_reflns_theta_max 25.37
_diffrn_reflns_theta_min 3.09
_exptl_absorpt_coefficient_mu 0.461
_exptl_absorpt_correction_T_max 0.9510
_exptl_absorpt_correction_T_min 0.8895
_exptl_absorpt_correction_type multi-scan
_exptl_absorpt_process_details '(REQAB; Rigaku, 1998)'
_exptl_crystal_colour colourless
_exptl_crystal_density_diffrn 1.458
_exptl_crystal_density_method 'not measured'
_exptl_crystal_description block
_exptl_crystal_F_000 496
_exptl_crystal_size_max 0.260
_exptl_crystal_size_mid 0.230
_exptl_crystal_size_min 0.110
_refine_diff_density_max 0.277
_refine_diff_density_min -0.309
_refine_ls_extinction_method none
_refine_ls_goodness_of_fit_ref 1.002
_refine_ls_hydrogen_treatment constr
_refine_ls_matrix_type full
_refine_ls_number_parameters 275
_refine_ls_number_reflns 3891
_refine_ls_number_restraints 0
_refine_ls_restrained_S_all 1.002
_refine_ls_R_factor_all 0.0507
_refine_ls_R_factor_gt 0.0352
_refine_ls_shift/su_max 0.000
_refine_ls_shift/su_mean 0.000
_refine_ls_structure_factor_coef Fsqd
_refine_ls_weighting_details 'calc w = 1/[\s^2^(Fo^2^)+(0.0611P)^2^+0.0000P] where P=(Fo^2^+2Fc^2^)/3'
_refine_ls_weighting_scheme calc
_refine_ls_wR_factor_gt 0.0914
_refine_ls_wR_factor_ref 0.1082
_reflns_number_gt 2711
_reflns_number_total 3891
_reflns_threshold_expression I>2\s(I)
_cod_data_source_file eg3154sup1.cif
_cod_data_source_block XI
_cod_depositor_comments 'Adding full bibliography for 2019546--2019548.cif.'
_cod_database_code 2019546
_cod_database_fobs_code 2019546

loop_
_symmetry_equiv_pos_as_xyz
'x, y, z'
'-x, -y, -z'

loop_
_atom_site_type_symbol
_atom_site_label
_atom_site_fract_x
_atom_site_fract_y
_atom_site_fract_z
_atom_site_U_iso_or_equiv
_atom_site_adp_type
_atom_site_calc_flag
_atom_site_refinement_flags
_atom_site_occupancy
_atom_site_symmetry_multiplicity
C C3 0.7765(3) 0.9487(3) 0.42829(19) 0.0518(6) Uani d . 1 1
H H3 0.8396 0.8937 0.4428 0.062 Uiso calc R 1 1
C C4 0.4792(3) 0.7514(2) 0.37100(17) 0.0415(6) Uani d . 1 1
C C6 0.3065(2) 0.8694(3) 0.32767(17) 0.0389(5) Uani d . 1 1
C C8 0.7158(3) 1.2844(2) 0.41050(19) 0.0483(6) Uani d . 1 1
H H8A 0.7740 1.3460 0.4817 0.058 Uiso calc R 1 1
H H8B 0.6094 1.2862 0.3934 0.058 Uiso calc R 1 1
C C9 0.7991(2) 1.3517(2) 0.33543(19) 0.0427(6) Uani d . 1 1
C C10 0.7633(2) 1.2541(3) 0.22873(19) 0.0470(6) Uani d . 1 1
H H10A 0.8164 1.3136 0.1864 0.056 Uiso calc R 1 1
H H10B 0.8063 1.1776 0.2364 0.056 Uiso calc R 1 1
C C11 0.8948(3) 1.4929(3) 0.3617(2) 0.0671(8) Uani d . 1 1
H H11A 0.9420 1.5343 0.3134 0.080 Uiso calc R 1 1
H H11B 0.9155 1.5516 0.4286 0.080 Uiso calc R 1 1
C C13 0.4870(3) 1.2513(3) 0.14980(18) 0.0450(6) Uani d . 1 1
H H13 0.5179 1.3544 0.1685 0.054 Uiso calc R 1 1
C C15 0.2352(2) 0.8731(2) 0.04193(16) 0.0347(5) Uani d . 1 1
C C17 0.4382(2) 0.7907(2) 0.09462(17) 0.0340(5) Uani d . 1 1
C C19 0.3249(3) 0.4477(3) 0.3363(2) 0.0722(9) Uani d . 1 1
H H19A 0.2592 0.4616 0.3797 0.108 Uiso calc R 1 1
H H19B 0.3341 0.3531 0.3358 0.108 Uiso calc R 1 1
H H19C 0.2768 0.4498 0.2654 0.108 Uiso calc R 1 1
C C20 0.1049(3) 1.0187(3) 0.2777(2) 0.0565(7) Uani d . 1 1
H H20A 0.1550 1.0816 0.3482 0.085 Uiso calc R 1 1
H H20B -0.0030 1.0128 0.2533 0.085 Uiso calc R 1 1
H H20C 0.1637 1.0597 0.2317 0.085 Uiso calc R 1 1
C C21 -0.0585(3) 0.6442(3) -0.0421(2) 0.0565(7) Uani d . 1 1
H H21A -0.0190 0.5961 -0.0911 0.085 Uiso calc R 1 1
H H21B -0.1722 0.6140 -0.0707 0.085 Uiso calc R 1 1
H H21C -0.0352 0.6164 0.0236 0.085 Uiso calc R 1 1
C C22 0.6901(2) 0.6996(3) 0.1464(2) 0.0553(7) Uani d . 1 1
H H22A 0.7386 0.7648 0.1063 0.083 Uiso calc R 1 1
H H22B 0.7261 0.6186 0.1437 0.083 Uiso calc R 1 1
H H22C 0.7199 0.7543 0.2186 0.083 Uiso calc R 1 1
C C3a 0.6079(2) 0.8892(3) 0.39515(17) 0.0420(6) Uani d . 1 1
C C7a 0.5640(2) 1.0100(2) 0.38324(16) 0.0384(5) Uani d . 1 1
C C14a 0.3474(2) 1.0184(2) 0.08651(16) 0.0343(5) Uani d . 1 1
C C18a 0.5035(2) 1.0331(2) 0.13354(16) 0.0334(5) Uani d . 1 1
N N1 0.7018(2) 1.1321(2) 0.40854(15) 0.0453(5) Uani d . 1 1
N N2 0.8326(2) 1.0945(3) 0.43589(17) 0.0613(6) Uani d . 1 1
N N5 0.3302(2) 0.7418(2) 0.33756(14) 0.0419(5) Uani d . 1 1
N N7 0.4151(2) 1.00675(19) 0.34970(13) 0.0380(4) Uani d . 1 1
N N12 0.5913(2) 1.18250(19) 0.17320(14) 0.0394(5) Uani d . 1 1
N N14 0.3394(2) 1.1597(2) 0.09867(16) 0.0496(5) Uani d . 1 1
N N16 0.28184(19) 0.75962(19) 0.04624(13) 0.0354(4) Uani d . 1 1
N N18 0.55592(19) 0.92278(19) 0.14021(13) 0.0352(4) Uani d . 1 1
S S1 0.51880(8) 0.59338(8) 0.38805(6) 0.0620(2) Uani d . 1 1
S S2 0.10306(7) 0.83559(7) 0.27780(5) 0.0511(2) Uani d . 1 1
S S3 0.03641(6) 0.84207(7) -0.01959(5) 0.04677(19) Uani d . 1 1
S S4 0.47671(6) 0.62738(6) 0.09174(5) 0.04547(19) Uani d . 1 1

loop_
_atom_site_aniso_label
_atom_site_aniso_U_11
_atom_site_aniso_U_22
_atom_site_aniso_U_33
_atom_site_aniso_U_12
_atom_site_aniso_U_13
_atom_site_aniso_U_23
C3 0.0451(14) 0.0643(18) 0.0482(15) 0.0266(13) 0.0098(11) 0.0136(14)
C4 0.0533(14) 0.0427(14) 0.0336(13) 0.0203(11) 0.0158(10) 0.0154(11)
C6 0.0415(12) 0.0409(14) 0.0372(13) 0.0140(11) 0.0166(10) 0.0145(11)
C8 0.0446(14) 0.0371(14) 0.0502(15) 0.0048(11) 0.0144(11) -0.0007(12)
C9 0.0322(12) 0.0328(13) 0.0523(15) 0.0040(10) 0.0091(10) 0.0046(11)
C10 0.0360(12) 0.0436(15) 0.0549(16) 0.0051(11) 0.0177(11) 0.0113(12)
C11 0.0592(16) 0.0456(16) 0.074(2) 0.0024(13) 0.0094(14) 0.0094(15)
C13 0.0610(16) 0.0297(13) 0.0512(15) 0.0210(12) 0.0201(12) 0.0157(12)
C15 0.0364(11) 0.0381(13) 0.0341(12) 0.0181(10) 0.0110(9) 0.0122(10)
C17 0.0341(11) 0.0353(13) 0.0349(12) 0.0155(10) 0.0123(9) 0.0075(10)
C19 0.093(2) 0.0430(16) 0.072(2) 0.0234(15) 0.0125(16) 0.0148(15)
C20 0.0484(14) 0.0563(17) 0.0748(19) 0.0245(12) 0.0238(13) 0.0262(15)
C21 0.0408(13) 0.0443(15) 0.0754(19) 0.0128(11) 0.0079(12) 0.0112(14)
C22 0.0370(13) 0.0613(17) 0.0675(18) 0.0266(12) 0.0082(12) 0.0085(14)
C3a 0.0408(13) 0.0518(15) 0.0346(13) 0.0173(11) 0.0110(10) 0.0156(11)
C7a 0.0369(12) 0.0426(14) 0.0326(12) 0.0090(10) 0.0125(9) 0.0114(11)
C14a 0.0387(11) 0.0347(13) 0.0324(12) 0.0167(10) 0.0109(9) 0.0100(10)
C18a 0.0394(12) 0.0324(12) 0.0303(12) 0.0134(10) 0.0145(9) 0.0080(10)
N1 0.0372(11) 0.0479(12) 0.0450(12) 0.0093(9) 0.0127(8) 0.0108(10)
N2 0.0442(12) 0.0781(18) 0.0558(15) 0.0232(12) 0.0083(10) 0.0111(13)
N5 0.0426(11) 0.0413(12) 0.0444(12) 0.0149(9) 0.0144(9) 0.0185(10)
N7 0.0370(10) 0.0404(11) 0.0373(11) 0.0120(8) 0.0147(8) 0.0127(9)
N12 0.0405(10) 0.0325(11) 0.0405(11) 0.0080(8) 0.0140(8) 0.0071(9)
N14 0.0598(13) 0.0417(12) 0.0528(13) 0.0241(10) 0.0172(10) 0.0163(10)
N16 0.0315(9) 0.0363(11) 0.0374(11) 0.0151(8) 0.0064(8) 0.0071(9)
N18 0.0347(9) 0.0351(11) 0.0357(10) 0.0140(8) 0.0115(8) 0.0055(8)
S1 0.0702(5) 0.0555(5) 0.0710(5) 0.0337(4) 0.0170(4) 0.0294(4)
S2 0.0361(3) 0.0474(4) 0.0674(5) 0.0107(3) 0.0135(3) 0.0223(3)
S3 0.0375(3) 0.0436(4) 0.0568(4) 0.0204(3) 0.0020(3) 0.0126(3)
S4 0.0364(3) 0.0357(4) 0.0637(4) 0.0190(3) 0.0087(3) 0.0079(3)

loop_
_atom_type_symbol
_atom_type_description
_atom_type_scat_dispersion_real
_atom_type_scat_dispersion_imag
_atom_type_scat_source
C C 0.0033 0.0016 'International Tables Vol C Tables 4.2.6.8 and 6.1.1.4'
H H 0.0000 0.0000 'International Tables Vol C Tables 4.2.6.8 and 6.1.1.4'
N N 0.0061 0.0033 'International Tables Vol C Tables 4.2.6.8 and 6.1.1.4'
S S 0.1246 0.1234 'International Tables Vol C Tables 4.2.6.8 and 6.1.1.4'

loop_
_geom_angle_atom_site_label_1
_geom_angle_atom_site_label_2
_geom_angle_atom_site_label_3
_geom_angle
N2 C3 C3a 110.4(2)
N2 C3 H3 124.8
C3a C3 H3 124.8
N5 C4 C3a 120.5(2)
N5 C4 S1 120.40(16)
C3a C4 S1 119.06(18)
N7 C6 N5 128.4(2)
N7 C6 S2 119.80(17)
N5 C6 S2 111.84(15)
N1 C8 C9 114.2(2)
N1 C8 H8A 108.7
C9 C8 H8A 108.7
N1 C8 H8B 108.7
C9 C8 H8B 108.7
H8A C8 H8B 107.6
C11 C9 C10 121.4(2)
C11 C9 C8 120.8(2)
C10 C9 C8 117.69(18)
N12 C10 C9 112.72(18)
N12 C10 H10A 109.0
C9 C10 H10A 109.0
N12 C10 H10B 109.0
C9 C10 H10B 109.0
H10A C10 H10B 107.8
C9 C11 H11A 120.0
C9 C11 H11B 120.0
H11A C11 H11B 120.0
N14 C13 N12 114.2(2)
N14 C13 H13 122.9
N12 C13 H13 122.9
N16 C15 C14a 119.32(19)
N16 C15 S3 120.76(16)
C14a C15 S3 119.93(16)
N18 C17 N16 128.51(19)
N18 C17 S4 120.04(15)
N16 C17 S4 111.45(15)
S1 C19 H19A 109.5
S1 C19 H19B 109.5
H19A C19 H19B 109.5
S1 C19 H19C 109.5
H19A C19 H19C 109.5
H19B C19 H19C 109.5
S2 C20 H20A 109.5
S2 C20 H20B 109.5
H20A C20 H20B 109.5
S2 C20 H20C 109.5
H20A C20 H20C 109.5
H20B C20 H20C 109.5
S3 C21 H21A 109.5
S3 C21 H21B 109.5
H21A C21 H21B 109.5
S3 C21 H21C 109.5
H21A C21 H21C 109.5
H21B C21 H21C 109.5
S4 C22 H22A 109.5
S4 C22 H22B 109.5
H22A C22 H22B 109.5
S4 C22 H22C 109.5
H22A C22 H22C 109.5
H22B C22 H22C 109.5
C7a C3a C4 114.8(2)
C7a C3a C3 105.5(2)
C4 C3a C3 139.6(2)
N7 C7a N1 126.0(2)
N7 C7a C3a 127.2(2)
N1 C7a C3a 106.8(2)
C15 C14a C18a 116.14(19)
C15 C14a N14 134.2(2)
C18a C14a N14 109.60(18)
N18 C18a N12 126.98(19)
N18 C18a C14a 126.74(19)
N12 C18a C14a 106.27(18)
C7a N1 N2 110.7(2)
C7a N1 C8 126.6(2)
N2 N1 C8 122.70(19)
C3 N2 N1 106.64(19)
C4 N5 C6 117.80(18)
C6 N7 C7a 111.29(19)
C13 N12 C18a 106.12(18)
C13 N12 C10 127.07(19)
C18a N12 C10 126.81(18)
C13 N14 C14a 103.79(19)
C15 N16 C17 118.11(18)
C17 N18 C18a 111.18(18)
C4 S1 C19 102.54(12)
C6 S2 C20 102.83(11)
C15 S3 C21 101.63(10)
C17 S4 C22 102.20(11)

loop_
_geom_bond_atom_site_label_1
_geom_bond_atom_site_label_2
_geom_bond_distance
C3 N2 1.327(3)
C3 C3a 1.408(3)
C3 H3 0.9300
C4 N5 1.320(3)
C4 C3a 1.404(3)
C4 S1 1.745(2)
C6 N7 1.325(3)
C6 N5 1.363(3)
C6 S2 1.751(2)
C8 N1 1.452(3)
C8 C9 1.502(3)
C8 H8A 0.9700
C8 H8B 0.9700
C9 C11 1.312(3)
C9 C10 1.493(3)
C10 N12 1.466(3)
C10 H10A 0.9700
C10 H10B 0.9700
C11 H11A 0.9300
C11 H11B 0.9300
C13 N14 1.311(3)
C13 N12 1.363(3)
C13 H13 0.9300
C15 N16 1.328(3)
C15 C14a 1.393(3)
C15 S3 1.743(2)
C17 N18 1.326(3)
C17 N16 1.355(3)
C17 S4 1.753(2)
C19 S1 1.782(3)
C19 H19A 0.9600
C19 H19B 0.9600
C19 H19C 0.9600
C20 S2 1.792(3)
C20 H20A 0.9600
C20 H20B 0.9600
C20 H20C 0.9600
C21 S3 1.787(2)
C21 H21A 0.9600
C21 H21B 0.9600
C21 H21C 0.9600
C22 S4 1.791(2)
C22 H22A 0.9600
C22 H22B 0.9600
C22 H22C 0.9600
C3a C7a 1.396(3)
C7a N7 1.341(3)
C7a N1 1.357(3)
C14a C18a 1.393(3)
C14a N14 1.401(3)
C18a N18 1.334(3)
C18a N12 1.366(3)
N1 N2 1.373(3)

loop_
_geom_hbond_atom_site_label_D
_geom_hbond_atom_site_label_H
_geom_hbond_atom_site_label_A
_geom_hbond_site_symmetry_A
_geom_hbond_distance_DH
_geom_hbond_distance_HA
_geom_hbond_distance_DA
_geom_hbond_angle_DHA
C21 H21B S4 2_565 0.96 2.94 3.739(3) 141.7
C11 H11A S2 1_665 0.93 3.00 3.753(3) 139.3

loop_
_geom_torsion_atom_site_label_1
_geom_torsion_atom_site_label_2
_geom_torsion_atom_site_label_3
_geom_torsion_atom_site_label_4
_geom_torsion
N1 C8 C9 C11 -143.0(2)
N1 C8 C9 C10 39.8(3)
C11 C9 C10 N12 -124.0(2)
C8 C9 C10 N12 53.2(3)
N5 C4 C3a C7a 1.4(3)
S1 C4 C3a C7a -177.42(16)
N5 C4 C3a C3 -177.6(3)
S1 C4 C3a C3 3.5(4)
N2 C3 C3a C7a -0.2(3)
N2 C3 C3a C4 178.9(3)
C4 C3a C7a N7 -1.5(3)
C3 C3a C7a N7 177.8(2)
C4 C3a C7a N1 -179.34(18)
C3 C3a C7a N1 0.0(2)
N16 C15 C14a C18a -0.2(3)
S3 C15 C14a C18a -179.67(15)
N16 C15 C14a N14 -177.8(2)
S3 C15 C14a N14 2.7(3)
C15 C14a C18a N18 -0.1(3)
N14 C14a C18a N18 178.1(2)
C15 C14a C18a N12 -178.90(17)
N14 C14a C18a N12 -0.7(2)
N7 C7a N1 N2 -177.6(2)
C3a C7a N1 N2 0.2(3)
N7 C7a N1 C8 3.9(4)
C3a C7a N1 C8 -178.2(2)
C9 C8 N1 C7a -119.2(2)
C9 C8 N1 N2 62.6(3)
C3a C3 N2 N1 0.4(3)
C7a N1 N2 C3 -0.4(3)
C8 N1 N2 C3 178.1(2)
C3a C4 N5 C6 -0.1(3)
S1 C4 N5 C6 178.77(16)
N7 C6 N5 C4 -1.7(3)
S2 C6 N5 C4 177.72(16)
N5 C6 N7 C7a 1.6(3)
S2 C6 N7 C7a -177.73(15)
N1 C7a N7 C6 177.5(2)
C3a C7a N7 C6 0.1(3)
N14 C13 N12 C18a 0.1(3)
N14 C13 N12 C10 179.55(19)
N18 C18a N12 C13 -178.4(2)
C14a C18a N12 C13 0.4(2)
N18 C18a N12 C10 2.1(3)
C14a C18a N12 C10 -179.06(19)
C9 C10 N12 C13 56.7(3)
C9 C10 N12 C18a -123.9(2)
N12 C13 N14 C14a -0.6(3)
C15 C14a N14 C13 178.5(2)
C18a C14a N14 C13 0.8(2)
C14a C15 N16 C17 0.2(3)
S3 C15 N16 C17 179.65(14)
N18 C17 N16 C15 0.1(3)
S4 C17 N16 C15 -179.67(15)
N16 C17 N18 C18a -0.4(3)
S4 C17 N18 C18a 179.42(15)
N12 C18a N18 C17 178.92(18)
C14a C18a N18 C17 0.3(3)
N5 C4 S1 C19 6.5(2)
C3a C4 S1 C19 -174.64(19)
N7 C6 S2 C20 -2.8(2)
N5 C6 S2 C20 177.77(17)
N16 C15 S3 C21 9.6(2)
C14a C15 S3 C21 -170.94(18)
N18 C17 S4 C22 -5.8(2)
N16 C17 S4 C22 174.01(15)
